data_4309444
loop_
_publ_author_name
'Chang-Chuan Chou'
'Chan-Cheng Su'
'Andrew Yeh'

_publ_section_title
;
Mononuclear and Dinuclear Copper(I) Complexes of
Bis(3,5-dimethylpyrazol-1-yl)methane: Synthesis, Structure, and Reactivity
;
_journal_name_full 'Inorganic Chemistry'
_journal_page_first 6122
_journal_page_last 6128
_journal_paper_doi 10.1021/ic050568e
_journal_volume 44
_journal_year 2005
_chemical_formula_moiety 'C29 H31 Cl1 Cu1 N4 O4 P1'
_chemical_formula_sum 'C29 H31 Cl Cu N4 O4 P'
_chemical_formula_weight 629.54
_chemical_name_systematic
;
 ?
;
_space_group_IT_number 2
_symmetry_cell_setting triclinic
_symmetry_space_group_name_Hall '-P 1'
_symmetry_space_group_name_H-M 'P -1'
_atom_sites_solution_hydrogens geom
_atom_sites_solution_primary direct
_atom_sites_solution_secondary difmap
_audit_creation_method SHELXL-97
_cell_angle_alpha 102.1780(10)
_cell_angle_beta 96.0480(10)
_cell_angle_gamma 106.3820(10)
_cell_formula_units_Z 2
_cell_length_a 8.3966(5)
_cell_length_b 10.3157(7)
_cell_length_c 18.9226(12)
_cell_measurement_reflns_used 0
_cell_measurement_temperature 293(2)
_cell_measurement_theta_max 0
_cell_measurement_theta_min 0
_cell_volume 1513.15(17)
_computing_molecular_graphics 'Ortep-3 for Windows (Farrugia, 1997)'
_computing_publication_material 'WinGX publication routines (Farrugia, 1999)'
_computing_structure_refinement 'SHELXL-97 (Sheldrick, 1997)'
_computing_structure_solution 'SHELXS-97 (Sheldrick, 1997)'
_diffrn_ambient_temperature 293(2)
_diffrn_measured_fraction_theta_full 0.954
_diffrn_measured_fraction_theta_max 0.954
_diffrn_radiation_monochromator graphite
_diffrn_radiation_source 'fine-focus sealed tube'
_diffrn_radiation_wavelength 0.70930
_diffrn_reflns_av_R_equivalents 0.0687
_diffrn_reflns_av_sigmaI/netI 0.1706
_diffrn_reflns_limit_h_max 11
_diffrn_reflns_limit_h_min -11
_diffrn_reflns_limit_k_max 13
_diffrn_reflns_limit_k_min -13
_diffrn_reflns_limit_l_max 24
_diffrn_reflns_limit_l_min -24
_diffrn_reflns_number 16104
_diffrn_reflns_theta_full 28.25
_diffrn_reflns_theta_max 28.25
_diffrn_reflns_theta_min 1.12
_exptl_absorpt_coefficient_mu 0.903
_exptl_absorpt_correction_T_max 0.9668
_exptl_absorpt_correction_T_min 0.8451
_exptl_absorpt_correction_type empirical
_exptl_crystal_colour blue
_exptl_crystal_density_diffrn 1.382
_exptl_crystal_density_method 'not measured'
_exptl_crystal_description prism
_exptl_crystal_F_000 652
_exptl_crystal_size_max 0.4
_exptl_crystal_size_mid 0.1
_exptl_crystal_size_min 0.1
_refine_diff_density_max 0.564
_refine_diff_density_min -0.441
_refine_diff_density_rms 0.099
_refine_ls_extinction_method none
_refine_ls_goodness_of_fit_ref 0.826
_refine_ls_hydrogen_treatment mixed
_refine_ls_matrix_type full
_refine_ls_number_parameters 361
_refine_ls_number_reflns 7184
_refine_ls_number_restraints 0
_refine_ls_restrained_S_all 0.826
_refine_ls_R_factor_all 0.1896
_refine_ls_R_factor_gt 0.0623
_refine_ls_shift/su_max 0.019
_refine_ls_shift/su_mean 0.001
_refine_ls_structure_factor_coef Fsqd
_refine_ls_weighting_details 'calc w=1/[\s^2^(Fo^2^)+(0.0968P)^2^+0.0000P] where P=(Fo^2^+2Fc^2^)/3'
_refine_ls_weighting_scheme calc
_refine_ls_wR_factor_gt 0.1471
_refine_ls_wR_factor_ref 0.1882
_reflns_number_gt 2734
_reflns_number_total 7184
_reflns_threshold_expression >2sigma(I)
_cod_data_source_file ic050568esi20050412_085511_5.cif
_cod_data_source_block ap14m
_cod_database_code 4309444

loop_
_symmetry_equiv_pos_as_xyz
'x, y, z'
'-x, -y, -z'

loop_
_atom_site_label
_atom_site_type_symbol
_atom_site_fract_x
_atom_site_fract_y
_atom_site_fract_z
_atom_site_U_iso_or_equiv
_atom_site_adp_type
_atom_site_occupancy
_atom_site_symmetry_multiplicity
_atom_site_calc_flag
_atom_site_refinement_flags
_atom_site_disorder_assembly
_atom_site_disorder_group
C1 C 1.3329(7) 0.7823(6) 0.1803(3) 0.0674(16) Uani 1 1 d . . .
C2 C 1.2076(6) 0.7414(5) 0.1109(3) 0.0493(13) Uani 1 1 d . . .
C3 C 1.2265(6) 0.6907(5) 0.0384(3) 0.0543(14) Uani 1 1 d . . .
C4 C 1.0773(7) 0.6709(5) -0.0064(3) 0.0534(14) Uani 1 1 d . . .
C5 C 1.0253(7) 0.6203(6) -0.0882(3) 0.0647(16) Uani 1 1 d . . .
C6 C 0.8002(6) 0.7037(5) 0.0210(3) 0.0490(13) Uani 1 1 d . . .
C7 C 0.7365(9) 0.9044(6) -0.0750(3) 0.0808(19) Uani 1 1 d . . .
C8 C 0.7395(7) 0.9263(6) 0.0060(3) 0.0580(15) Uani 1 1 d . . .
C9 C 0.7164(7) 1.0334(6) 0.0558(3) 0.0643(16) Uani 1 1 d . . .
C10 C 0.7470(6) 1.0089(6) 0.1252(3) 0.0545(14) Uani 1 1 d . . .
C11 C 0.7451(8) 1.0962(6) 0.1982(3) 0.0778(18) Uani 1 1 d . . .
C12 C 1.0309(7) 0.7449(6) 0.3460(3) 0.0603(15) Uani 1 1 d . . .
C13 C 1.0492(7) 0.6290(7) 0.2995(3) 0.0682(16) Uani 1 1 d . . .
C14 C 1.0851(11) 0.5233(8) 0.3256(5) 0.109(3) Uani 1 1 d . . .
C15 C 1.0968(19) 0.5311(11) 0.3986(6) 0.183(5) Uani 1 1 d . . .
C16 C 1.084(2) 0.6449(12) 0.4460(5) 0.216(7) Uani 1 1 d . . .
C17 C 1.0503(13) 0.7516(8) 0.4205(3) 0.126(3) Uani 1 1 d . . .
C18 C 1.1447(7) 1.0418(6) 0.3469(3) 0.0555(14) Uani 1 1 d . . .
C19 C 1.2229(8) 1.1117(7) 0.2979(3) 0.0689(16) Uani 1 1 d . . .
C20 C 1.3490(10) 1.2410(8) 0.3244(4) 0.092(2) Uani 1 1 d . . .
C21 C 1.3945(12) 1.2984(8) 0.3981(5) 0.127(3) Uani 1 1 d . . .
C22 C 1.3153(15) 1.2299(10) 0.4452(4) 0.154(4) Uani 1 1 d . . .
C23 C 1.1943(11) 1.1051(8) 0.4204(4) 0.107(3) Uani 1 1 d . . .
C24 C 0.7987(8) 0.8997(11) 0.3502(3) 0.093(3) Uani 1 1 d . . .
C25 C 0.7843(12) 1.0271(12) 0.3798(4) 0.146(4) Uani 1 1 d . . .
H25 H 0.8755 1.1064 0.3847 0.175 Uiso 1 1 calc R . .
C26 C 0.610(3) 1.045(2) 0.4072(8) 0.285(14) Uani 1 1 d . . .
H26 H 0.5761 1.1230 0.4234 0.342 Uiso 1 1 calc R . .
C27 C 0.538(3) 0.912(3) 0.3978(8) 0.271(17) Uani 1 1 d . . .
H27 H 0.4565 0.9097 0.4277 0.325 Uiso 1 1 calc R . .
C28 C 0.5158(11) 0.784(2) 0.3712(6) 0.257(11) Uani 1 1 d . . .
H28 H 0.4208 0.7098 0.3693 0.309 Uiso 1 1 calc R . .
C29 C 0.6683(10) 0.7774(13) 0.3442(4) 0.155(5) Uani 1 1 d . . .
H29 H 0.6795 0.6913 0.3228 0.186 Uiso 1 1 calc R . .
Cl1 Cl 0.56653(18) 0.47251(16) 0.16113(8) 0.0636(4) Uani 1 1 d . . .
Cu1 Cu 0.92694(8) 0.82467(7) 0.18767(3) 0.0544(3) Uani 1 1 d . . .
N1 N 1.0518(5) 0.7508(4) 0.1113(2) 0.0475(10) Uani 1 1 d . . .
N2 N 0.9754(5) 0.7090(4) 0.0387(2) 0.0490(11) Uani 1 1 d . . .
N3 N 0.7808(5) 0.8406(4) 0.0453(2) 0.0503(11) Uani 1 1 d . . .
N4 N 0.7869(5) 0.8917(4) 0.1186(2) 0.0502(11) Uani 1 1 d . . .
O1 O 0.4052(7) 0.4607(6) 0.1783(3) 0.141(2) Uani 1 1 d . . .
O2 O 0.6324(8) 0.3996(7) 0.2021(4) 0.174(3) Uani 1 1 d . . .
O3 O 0.6767(7) 0.6084(5) 0.1773(3) 0.135(2) Uani 1 1 d . . .
O4 O 0.5531(8) 0.4054(9) 0.0878(3) 0.199(4) Uani 1 1 d . . .
P1 P 0.97787(17) 0.87662(16) 0.30692(7) 0.0508(4) Uani 1 1 d . . .
H1A H 1.2788 0.7297 0.2202 0.076 Uiso 1 1 d . . .
H1B H 1.3661 0.8954 0.2041 0.076 Uiso 1 1 d . . .
H1C H 1.4511 0.7605 0.1741 0.076 Uiso 1 1 d . . .
H3 H 1.3280 0.6693 0.0222 0.063 Uiso 1 1 d . . .
H5A H 0.9009 0.6209 -0.1107 0.076 Uiso 1 1 d . . .
H5B H 1.0446 0.5246 -0.1151 0.076 Uiso 1 1 d . . .
H5C H 1.1276 0.7160 -0.0826 0.076 Uiso 1 1 d . . .
H6A H 0.7199 0.6312 0.0469 0.061 Uiso 1 1 d . . .
H6B H 0.7569 0.6649 -0.0385 0.061 Uiso 1 1 d . . .
H7A H 0.7309 0.9934 -0.0954 0.087 Uiso 1 1 d . . .
H7B H 0.6269 0.8143 -0.1063 0.087 Uiso 1 1 d . . .
H7C H 0.8513 0.8803 -0.0818 0.087 Uiso 1 1 d . . .
H9 H 0.6847 1.1134 0.0444 0.067 Uiso 1 1 d . . .
H11A H 0.8660 1.1729 0.2209 0.083 Uiso 1 1 d . . .
H11B H 0.7126 1.0289 0.2355 0.083 Uiso 1 1 d . . .
H11C H 0.6502 1.1491 0.1945 0.083 Uiso 1 1 d . . .
H13 H 1.0376 0.6222 0.2446 0.077 Uiso 1 1 d . . .
H14 H 1.1040 0.4424 0.2879 0.118 Uiso 1 1 d . . .
H15 H 1.1170 0.4447 0.4129 0.185 Uiso 1 1 d . . .
H16 H 1.1189 0.6513 0.5012 0.195 Uiso 1 1 d . . .
H17 H 1.0153 0.8276 0.4534 0.126 Uiso 1 1 d . . .
H19 H 1.1895 1.0633 0.2429 0.076 Uiso 1 1 d . . .
H20 H 1.3939 1.2907 0.2858 0.108 Uiso 1 1 d . . .
H21 H 1.4962 1.3871 0.4124 0.131 Uiso 1 1 d . . .
H22 H 1.3615 1.2750 0.4992 0.149 Uiso 1 1 d . . .
H23 H 1.1383 1.0584 0.4573 0.113 Uiso 1 1 d . . .

loop_
_atom_site_aniso_label
_atom_site_aniso_U_11
_atom_site_aniso_U_22
_atom_site_aniso_U_33
_atom_site_aniso_U_23
_atom_site_aniso_U_13
_atom_site_aniso_U_12
C1 0.049(3) 0.089(5) 0.067(4) 0.019(3) 0.007(3) 0.027(3)
C2 0.046(3) 0.047(3) 0.059(3) 0.018(3) 0.013(3) 0.016(3)
C3 0.049(3) 0.057(4) 0.066(4) 0.023(3) 0.025(3) 0.020(3)
C4 0.064(4) 0.045(3) 0.054(3) 0.015(3) 0.024(3) 0.014(3)
C5 0.074(4) 0.056(4) 0.052(3) 0.001(3) 0.012(3) 0.009(3)
C6 0.055(3) 0.045(3) 0.047(3) 0.014(3) 0.006(2) 0.014(3)
C7 0.113(5) 0.068(4) 0.056(4) 0.030(3) -0.005(3) 0.018(4)
C8 0.056(4) 0.053(4) 0.063(4) 0.029(3) 0.001(3) 0.007(3)
C9 0.073(4) 0.051(4) 0.070(4) 0.034(3) -0.006(3) 0.014(3)
C10 0.047(3) 0.051(4) 0.064(4) 0.017(3) 0.002(3) 0.013(3)
C11 0.099(5) 0.065(4) 0.073(4) 0.011(3) 0.008(4) 0.038(4)
C12 0.076(4) 0.054(4) 0.051(3) 0.016(3) 0.009(3) 0.017(3)
C13 0.075(4) 0.067(4) 0.069(4) 0.029(4) 0.010(3) 0.024(4)
C14 0.146(7) 0.070(5) 0.111(6) 0.025(5) 0.026(5) 0.031(5)
C15 0.361(17) 0.110(8) 0.111(8) 0.062(7) 0.029(9) 0.107(10)
C16 0.49(2) 0.133(9) 0.077(6) 0.057(6) 0.050(9) 0.152(12)
C17 0.257(11) 0.095(6) 0.051(4) 0.030(4) 0.031(5) 0.087(6)
C18 0.068(4) 0.060(4) 0.051(3) 0.014(3) 0.019(3) 0.037(3)
C19 0.085(5) 0.066(4) 0.065(4) 0.021(3) 0.028(3) 0.031(4)
C20 0.110(6) 0.077(5) 0.097(6) 0.035(5) 0.037(5) 0.024(5)
C21 0.155(8) 0.064(5) 0.128(8) 0.003(5) 0.017(7) 0.002(5)
C22 0.249(13) 0.086(7) 0.068(5) -0.003(5) 0.017(6) -0.019(8)
C23 0.164(8) 0.071(5) 0.064(5) 0.011(4) 0.029(5) 0.003(5)
C24 0.049(4) 0.202(9) 0.039(3) 0.027(4) 0.010(3) 0.056(5)
C25 0.174(9) 0.277(12) 0.071(5) 0.047(6) 0.042(5) 0.192(10)
C26 0.51(3) 0.46(3) 0.076(7) 0.070(13) 0.069(11) 0.43(3)
C27 0.31(3) 0.57(5) 0.092(11) 0.08(2) 0.048(13) 0.39(3)
C28 0.034(5) 0.58(3) 0.087(8) 0.052(13) -0.006(5) 0.015(10)
C29 0.054(5) 0.321(15) 0.052(4) 0.020(6) 0.022(4) 0.015(7)
Cl1 0.0530(9) 0.0595(10) 0.0773(10) 0.0198(8) 0.0139(8) 0.0132(8)
Cu1 0.0573(5) 0.0737(5) 0.0430(4) 0.0209(3) 0.0125(3) 0.0314(4)
N1 0.045(3) 0.056(3) 0.046(2) 0.016(2) 0.009(2) 0.020(2)
N2 0.050(3) 0.052(3) 0.046(3) 0.016(2) 0.010(2) 0.016(2)
N3 0.051(3) 0.053(3) 0.049(3) 0.019(2) 0.005(2) 0.016(2)
N4 0.056(3) 0.051(3) 0.050(3) 0.019(2) 0.008(2) 0.022(2)
O1 0.090(4) 0.117(5) 0.219(6) 0.029(4) 0.078(4) 0.031(3)
O2 0.136(5) 0.177(6) 0.257(8) 0.147(6) 0.020(5) 0.064(5)
O3 0.141(5) 0.075(4) 0.149(5) 0.027(3) 0.036(4) -0.030(3)
O4 0.121(5) 0.284(9) 0.084(4) -0.036(5) 0.032(3) -0.047(5)
P1 0.0472(8) 0.0749(11) 0.0441(8) 0.0223(7) 0.0160(6) 0.0322(8)

loop_
_atom_type_symbol
_atom_type_description
_atom_type_scat_dispersion_real
_atom_type_scat_dispersion_imag
_atom_type_scat_source
C C 0.0033 0.0016 'International Tables Vol C Tables 4.2.6.8 and 6.1.1.4'
H H 0.0000 0.0000 'International Tables Vol C Tables 4.2.6.8 and 6.1.1.4'
Cl Cl 0.1484 0.1585 'International Tables Vol C Tables 4.2.6.8 and 6.1.1.4'
Cu Cu 0.3201 1.2651 'International Tables Vol C Tables 4.2.6.8 and 6.1.1.4'
N N 0.0061 0.0033 'International Tables Vol C Tables 4.2.6.8 and 6.1.1.4'
O O 0.0106 0.0060 'International Tables Vol C Tables 4.2.6.8 and 6.1.1.4'
P P 0.1023 0.0942 'International Tables Vol C Tables 4.2.6.8 and 6.1.1.4'

loop_
_geom_angle_atom_site_label_1
_geom_angle_atom_site_label_2
_geom_angle_atom_site_label_3
_geom_angle
_geom_angle_site_symmetry_1
_geom_angle_site_symmetry_3
_geom_angle_publ_flag
C2 C1 H1A 110.2(5) . . ?
C2 C1 H1B 109.3(4) . . ?
H1A C1 H1B 107.7(5) . . ?
C2 C1 H1C 115.2(5) . . ?
H1A C1 H1C 107.6(5) . . ?
H1B C1 H1C 106.5(5) . . ?
N1 C2 C3 109.4(4) . . ?
N1 C2 C1 121.5(5) . . ?
C3 C2 C1 129.1(5) . . ?
C4 C3 C2 107.4(5) . . ?
C4 C3 H3 126.0(5) . . ?
C2 C3 H3 126.6(5) . . ?
N2 C4 C3 105.7(4) . . ?
N2 C4 C5 123.2(5) . . ?
C3 C4 C5 131.0(5) . . ?
C4 C5 H5A 116.3(5) . . ?
C4 C5 H5B 118.1(5) . . ?
H5A C5 H5B 109.3(5) . . ?
C4 C5 H5C 78.4(4) . . ?
H5A C5 H5C 115.5(5) . . ?
H5B C5 H5C 116.6(5) . . ?
N3 C6 N2 111.2(4) . . ?
N3 C6 H6A 109.1(4) . . ?
N2 C6 H6A 110.4(4) . . ?
N3 C6 H6B 109.2(4) . . ?
N2 C6 H6B 109.5(4) . . ?
H6A C6 H6B 107.4(4) . . ?
C8 C7 H7A 114.0(5) . . ?
C8 C7 H7B 111.1(5) . . ?
H7A C7 H7B 107.3(5) . . ?
C8 C7 H7C 102.8(5) . . ?
H7A C7 H7C 112.0(6) . . ?
H7B C7 H7C 109.6(6) . . ?
N3 C8 C9 106.1(5) . . ?
N3 C8 C7 123.5(5) . . ?
C9 C8 C7 130.2(5) . . ?
C8 C9 C10 107.1(5) . . ?
C8 C9 H9 125.9(5) . . ?
C10 C9 H9 127.0(6) . . ?
N4 C10 C9 109.6(5) . . ?
N4 C10 C11 121.5(5) . . ?
C9 C10 C11 128.9(5) . . ?
C10 C11 H11A 111.1(5) . . ?
C10 C11 H11B 109.0(5) . . ?
H11A C11 H11B 109.0(5) . . ?
C10 C11 H11C 111.1(5) . . ?
H11A C11 H11C 109.0(5) . . ?
H11B C11 H11C 107.6(5) . . ?
C13 C12 C17 117.4(5) . . ?
C13 C12 P1 119.0(4) . . ?
C17 C12 P1 123.6(5) . . ?
C14 C13 C12 121.8(6) . . ?
C14 C13 H13 119.1(7) . . ?
C12 C13 H13 119.1(5) . . ?
C15 C14 C13 119.0(7) . . ?
C15 C14 H14 123.5(9) . . ?
C13 C14 H14 117.5(8) . . ?
C16 C15 C14 120.7(8) . . ?
C16 C15 H15 125.5(10) . . ?
C14 C15 H15 113.8(11) . . ?
C15 C16 C17 120.6(8) . . ?
C15 C16 H16 115.3(10) . . ?
C17 C16 H16 123.4(10) . . ?
C16 C17 C12 120.3(7) . . ?
C16 C17 H17 121.6(7) . . ?
C12 C17 H17 117.0(6) . . ?
C23 C18 C19 117.7(6) . . ?
C23 C18 P1 125.4(5) . . ?
C19 C18 P1 116.8(4) . . ?
C18 C19 C20 120.2(6) . . ?
C18 C19 H19 118.1(6) . . ?
C20 C19 H19 121.7(6) . . ?
C21 C20 C19 119.6(6) . . ?
C21 C20 H20 123.8(8) . . ?
C19 C20 H20 116.4(8) . . ?
C22 C21 C20 119.5(8) . . ?
C22 C21 H21 126.3(10) . . ?
C20 C21 H21 113.8(9) . . ?
C23 C22 C21 121.4(8) . . ?
C23 C22 H22 123.2(9) . . ?
C21 C22 H22 115.2(10) . . ?
C22 C23 C18 121.6(6) . . ?
C22 C23 H23 118.6(7) . . ?
C18 C23 H23 119.7(7) . . ?
C25 C24 C29 121.3(8) . . ?
C25 C24 P1 123.1(8) . . ?
C29 C24 P1 115.3(7) . . ?
C24 C25 C26 122.1(12) . . ?
C24 C25 H25 119.0 . . ?
C26 C25 H25 119.0 . . ?
C27 C26 C25 94.5(12) . . ?
C27 C26 H26 132.8 . . ?
C25 C26 H26 132.7 . . ?
C28 C27 C26 155(2) . . ?
C28 C27 H27 102.6 . . ?
C26 C27 H27 102.6 . . ?
C27 C28 C29 105.8(15) . . ?
C27 C28 H28 127.1 . . ?
C29 C28 H28 127.1 . . ?
C24 C29 C28 120.0(12) . . ?
C24 C29 H29 120.0 . . ?
C28 C29 H29 120.0 . . ?
O2 Cl1 O3 108.5(4) . . ?
O2 Cl1 O4 106.8(5) . . ?
O3 Cl1 O4 110.5(4) . . ?
O2 Cl1 O1 105.5(4) . . ?
O3 Cl1 O1 115.2(4) . . ?
O4 Cl1 O1 109.9(4) . . ?
N1 Cu1 N4 95.08(16) . . ?
N1 Cu1 P1 132.21(12) . . ?
N4 Cu1 P1 130.14(13) . . ?
C2 N1 N2 105.3(4) . . ?
C2 N1 Cu1 135.7(3) . . ?
N2 N1 Cu1 118.7(3) . . ?
C4 N2 N1 112.2(4) . . ?
C4 N2 C6 129.3(4) . . ?
N1 N2 C6 118.4(4) . . ?
C8 N3 N4 111.0(4) . . ?
C8 N3 C6 130.5(4) . . ?
N4 N3 C6 118.1(4) . . ?
C10 N4 N3 106.2(4) . . ?
C10 N4 Cu1 132.6(4) . . ?
N3 N4 Cu1 116.3(3) . . ?
C12 P1 C18 107.7(2) . . ?
C12 P1 C24 102.4(3) . . ?
C18 P1 C24 103.6(3) . . ?
C12 P1 Cu1 114.79(19) . . ?
C18 P1 Cu1 112.85(17) . . ?
C24 P1 Cu1 114.40(18) . . ?

loop_
_geom_bond_atom_site_label_1
_geom_bond_atom_site_label_2
_geom_bond_distance
_geom_bond_site_symmetry_2
_geom_bond_publ_flag
C1 C2 1.494(7) . ?
C1 H1A 1.084(6) . ?
C1 H1B 1.100(6) . ?
C1 H1C 1.089(5) . ?
C2 N1 1.340(6) . ?
C2 C3 1.404(7) . ?
C3 C4 1.374(7) . ?
C3 H3 1.001(5) . ?
C4 N2 1.347(6) . ?
C4 C5 1.500(7) . ?
C5 H5A 1.088(6) . ?
C5 H5B 1.075(6) . ?
C5 H5C 1.087(5) . ?
C6 N3 1.451(6) . ?
C6 N2 1.456(6) . ?
C6 H6A 1.092(5) . ?
C6 H6B 1.096(5) . ?
C7 C8 1.498(7) . ?
C7 H7A 1.080(6) . ?
C7 H7B 1.110(6) . ?
C7 H7C 1.074(7) . ?
C8 N3 1.360(6) . ?
C8 C9 1.367(8) . ?
C9 C10 1.399(7) . ?
C9 H9 0.993(5) . ?
C10 N4 1.328(6) . ?
C10 C11 1.486(8) . ?
C11 H11A 1.074(6) . ?
C11 H11B 1.093(6) . ?
C11 H11C 1.090(6) . ?
C12 C13 1.384(8) . ?
C12 C17 1.387(8) . ?
C12 P1 1.813(5) . ?
C13 C14 1.380(9) . ?
C13 H13 1.019(6) . ?
C14 C15 1.359(11) . ?
C14 H14 1.038(8) . ?
C15 C16 1.356(13) . ?
C15 H15 1.036(9) . ?
C16 C17 1.377(11) . ?
C16 H16 1.038(8) . ?
C17 H17 1.026(7) . ?
C18 C23 1.369(8) . ?
C18 C19 1.398(7) . ?
C18 P1 1.823(6) . ?
C19 C20 1.400(9) . ?
C19 H19 1.025(6) . ?
C20 C21 1.363(10) . ?
C20 H20 1.023(6) . ?
C21 C22 1.364(10) . ?
C21 H21 1.022(8) . ?
C22 C23 1.348(10) . ?
C22 H22 1.012(8) . ?
C23 H23 1.012(7) . ?
C24 C25 1.360(12) . ?
C24 C29 1.392(11) . ?
C24 P1 1.836(6) . ?
C25 C26 1.65(2) . ?
C25 H25 0.9300 . ?
C26 C27 1.30(4) . ?
C26 H26 0.9300 . ?
C27 C28 1.26(3) . ?
C27 H27 0.9300 . ?
C28 C29 1.442(13) . ?
C28 H28 0.9300 . ?
C29 H29 0.9300 . ?
Cl1 O2 1.364(5) . ?
Cl1 O3 1.394(5) . ?
Cl1 O4 1.391(5) . ?
Cl1 O1 1.405(5) . ?
Cu1 N1 2.018(4) . ?
Cu1 N4 2.022(4) . ?
Cu1 P1 2.1725(14) . ?
N1 N2 1.377(5) . ?
N3 N4 1.366(5) . ?

loop_
_geom_torsion_atom_site_label_1
_geom_torsion_atom_site_label_2
_geom_torsion_atom_site_label_3
_geom_torsion_atom_site_label_4
_geom_torsion
_geom_torsion_site_symmetry_1
_geom_torsion_site_symmetry_2
_geom_torsion_site_symmetry_3
_geom_torsion_site_symmetry_4
_geom_torsion_publ_flag
N1 C2 C3 C4 0.9(6) . . . . ?
C1 C2 C3 C4 -178.7(5) . . . . ?
C2 C3 C4 N2 0.1(6) . . . . ?
C2 C3 C4 C5 179.3(5) . . . . ?
N3 C8 C9 C10 0.7(6) . . . . ?
C7 C8 C9 C10 -174.8(5) . . . . ?
C8 C9 C10 N4 -0.2(6) . . . . ?
C8 C9 C10 C11 177.6(6) . . . . ?
C17 C12 C13 C14 0.1(10) . . . . ?
P1 C12 C13 C14 -178.3(5) . . . . ?
C12 C13 C14 C15 2.4(13) . . . . ?
C13 C14 C15 C16 -4(2) . . . . ?
C14 C15 C16 C17 4(2) . . . . ?
C15 C16 C17 C12 -1(2) . . . . ?
C13 C12 C17 C16 -0.8(14) . . . . ?
P1 C12 C17 C16 177.5(10) . . . . ?
C23 C18 C19 C20 0.9(9) . . . . ?
P1 C18 C19 C20 178.3(5) . . . . ?
C18 C19 C20 C21 -0.3(11) . . . . ?
C19 C20 C21 C22 -0.7(14) . . . . ?
C20 C21 C22 C23 1.0(17) . . . . ?
C21 C22 C23 C18 -0.4(17) . . . . ?
C19 C18 C23 C22 -0.6(12) . . . . ?
P1 C18 C23 C22 -177.7(8) . . . . ?
C29 C24 C25 C26 -2.5(11) . . . . ?
P1 C24 C25 C26 170.7(7) . . . . ?
C24 C25 C26 C27 7.6(16) . . . . ?
C25 C26 C27 C28 -21(5) . . . . ?
C26 C27 C28 C29 18(5) . . . . ?
C25 C24 C29 C28 -1.5(11) . . . . ?
P1 C24 C29 C28 -175.1(7) . . . . ?
C27 C28 C29 C24 -1.1(15) . . . . ?
C3 C2 N1 N2 -1.4(5) . . . . ?
C1 C2 N1 N2 178.2(4) . . . . ?
C3 C2 N1 Cu1 -174.4(3) . . . . ?
C1 C2 N1 Cu1 5.3(8) . . . . ?
N4 Cu1 N1 C2 145.8(5) . . . . ?
P1 Cu1 N1 C2 -16.8(5) . . . . ?
N4 Cu1 N1 N2 -26.4(3) . . . . ?
P1 Cu1 N1 N2 170.9(2) . . . . ?
C3 C4 N2 N1 -1.0(5) . . . . ?
C5 C4 N2 N1 179.7(4) . . . . ?
C3 C4 N2 C6 -177.0(5) . . . . ?
C5 C4 N2 C6 3.6(8) . . . . ?
C2 N1 N2 C4 1.5(5) . . . . ?
Cu1 N1 N2 C4 175.9(3) . . . . ?
C2 N1 N2 C6 178.1(4) . . . . ?
Cu1 N1 N2 C6 -7.5(5) . . . . ?
N3 C6 N2 C4 -122.7(5) . . . . ?
N3 C6 N2 N1 61.4(5) . . . . ?
C9 C8 N3 N4 -1.0(6) . . . . ?
C7 C8 N3 N4 174.9(5) . . . . ?
C9 C8 N3 C6 171.9(5) . . . . ?
C7 C8 N3 C6 -12.2(8) . . . . ?
N2 C6 N3 C8 112.2(5) . . . . ?
N2 C6 N3 N4 -75.3(5) . . . . ?
C9 C10 N4 N3 -0.4(6) . . . . ?
C11 C10 N4 N3 -178.4(5) . . . . ?
C9 C10 N4 Cu1 153.0(4) . . . . ?
C11 C10 N4 Cu1 -25.0(8) . . . . ?
C8 N3 N4 C10 0.8(5) . . . . ?
C6 N3 N4 C10 -173.0(4) . . . . ?
C8 N3 N4 Cu1 -157.6(3) . . . . ?
C6 N3 N4 Cu1 28.5(5) . . . . ?
N1 Cu1 N4 C10 -135.4(5) . . . . ?
P1 Cu1 N4 C10 27.8(5) . . . . ?
N1 Cu1 N4 N3 16.0(3) . . . . ?
P1 Cu1 N4 N3 179.2(2) . . . . ?
C13 C12 P1 C18 -121.3(5) . . . . ?
C17 C12 P1 C18 60.4(7) . . . . ?
C13 C12 P1 C24 129.8(5) . . . . ?
C17 C12 P1 C24 -48.4(7) . . . . ?
C13 C12 P1 Cu1 5.3(6) . . . . ?
C17 C12 P1 Cu1 -173.0(6) . . . . ?
C23 C18 P1 C12 -57.4(6) . . . . ?
C19 C18 P1 C12 125.5(4) . . . . ?
C23 C18 P1 C24 50.7(6) . . . . ?
C19 C18 P1 C24 -126.5(5) . . . . ?
C23 C18 P1 Cu1 174.9(5) . . . . ?
C19 C18 P1 Cu1 -2.2(5) . . . . ?
C25 C24 P1 C12 134.3(6) . . . . ?
C29 C24 P1 C12 -52.1(5) . . . . ?
C25 C24 P1 C18 22.4(6) . . . . ?
C29 C24 P1 C18 -164.0(5) . . . . ?
C25 C24 P1 Cu1 -100.8(5) . . . . ?
C29 C24 P1 Cu1 72.7(5) . . . . ?
N1 Cu1 P1 C12 -47.8(3) . . . . ?
N4 Cu1 P1 C12 155.0(2) . . . . ?
N1 Cu1 P1 C18 76.1(2) . . . . ?
N4 Cu1 P1 C18 -81.1(2) . . . . ?
N1 Cu1 P1 C24 -165.8(4) . . . . ?
N4 Cu1 P1 C24 37.0(4) . . . . ?
